data_4033806
loop_
_publ_author_name
'Tanaka, Kouichi'
'Miki, Takashi'
'Murata, Kunihiko'
'Yamaguchi, Ayumi'
'Kayaki, Yoshihito'
'Kuwata, Shigeki'
'Ikariya, Takao'
'Watanabe, Masahito'

_publ_section_title
;
 Reductive Amination of Ketonic Compounds Catalyzed by Cp*Ir(III)
 Complexes Bearing a Picolinamidato Ligand.
;
_journal_issue 17
_journal_name_full 'The Journal of organic chemistry'
_journal_page_first 10962
_journal_page_last 10977
_journal_paper_doi 10.1021/acs.joc.9b01565
_journal_volume 84
_journal_year 2019
_chemical_formula_moiety 'C24 H29 Cl Ir N3 O'
_chemical_formula_sum 'C24 H29 Cl Ir N3 O'
_chemical_formula_weight 603.19
_space_group_crystal_system monoclinic
_space_group_IT_number 14
_space_group_name_Hall '-P 2ybc'
_space_group_name_H-M_alt 'P 1 21/c 1'
_atom_sites_solution_hydrogens geom
_atom_sites_solution_primary direct
_atom_sites_solution_secondary difmap
_cell_angle_alpha 90.0000
_cell_angle_beta 94.224(2)
_cell_angle_gamma 90.0000
_cell_formula_units_Z 4
_cell_length_a 17.272(3)
_cell_length_b 7.6066(11)
_cell_length_c 16.875(3)
_cell_measurement_reflns_used 17630
_cell_measurement_temperature 93
_cell_measurement_theta_max 27.49
_cell_measurement_theta_min 3.13
_cell_volume 2211.0(6)
_computing_cell_refinement CrystalClear
_computing_data_collection 'CrystalClear (Rigaku Inc., 2008)'
_computing_data_reduction CrystalClear
_computing_molecular_graphics 'CrystalStructure 4.3'
_computing_publication_material 'CrystalStructure 4.3 (Rigaku, 2018)'
_computing_structure_refinement 'SHELXL Version 2014/7 (Sheldrick, 2008)'
_computing_structure_solution SIR97
_diffrn_ambient_temperature 93
_diffrn_detector_area_resol_mean 7.111
_diffrn_measured_fraction_theta_full 0.995
_diffrn_measured_fraction_theta_max 0.996
_diffrn_measurement_device_type 'Rigaku Saturn724'
_diffrn_measurement_method \w
_diffrn_radiation_type 'Mo K\a'
_diffrn_radiation_wavelength 0.71075
_diffrn_reflns_av_R_equivalents 0.0514
_diffrn_reflns_av_unetI/netI 0.0525
_diffrn_reflns_Laue_measured_fraction_full 0.995
_diffrn_reflns_Laue_measured_fraction_max 0.996
_diffrn_reflns_limit_h_max 22
_diffrn_reflns_limit_h_min -22
_diffrn_reflns_limit_k_max 9
_diffrn_reflns_limit_k_min -9
_diffrn_reflns_limit_l_max 21
_diffrn_reflns_limit_l_min -20
_diffrn_reflns_number 17497
_diffrn_reflns_point_group_measured_fraction_full 0.995
_diffrn_reflns_point_group_measured_fraction_max 0.996
_diffrn_reflns_theta_full 25.242
_diffrn_reflns_theta_max 27.491
_diffrn_reflns_theta_min 3.135
_diffrn_standards_number 0
_exptl_absorpt_coefficient_mu 6.197
_exptl_absorpt_correction_T_max 0.940
_exptl_absorpt_correction_T_min 0.819
_exptl_absorpt_correction_type multi-scan
_exptl_absorpt_process_details 'REQAB (Rigaku, 1998)'
_exptl_crystal_colour orange
_exptl_crystal_density_diffrn 1.812
_exptl_crystal_density_method 'not measured'
_exptl_crystal_description prism
_exptl_crystal_F_000 1184.00
_exptl_crystal_size_max 0.100
_exptl_crystal_size_mid 0.030
_exptl_crystal_size_min 0.010
_refine_diff_density_max 2.11
_refine_diff_density_min -1.21
_refine_ls_extinction_method none
_refine_ls_goodness_of_fit_ref 1.060
_refine_ls_hydrogen_treatment constr
_refine_ls_number_parameters 271
_refine_ls_number_reflns 5037
_refine_ls_number_restraints 0
_refine_ls_R_factor_all 0.0455
_refine_ls_R_factor_gt 0.0351
_refine_ls_shift/su_max 0.001
_refine_ls_structure_factor_coef Fsqd
_refine_ls_weighting_details 'w = 1/[\s^2^(Fo^2^)+(0.0362P)^2^+0.9085P] where P=(Fo^2^+2Fc^2^)/3'
_refine_ls_weighting_scheme calc
_refine_ls_wR_factor_gt 0.0751
_refine_ls_wR_factor_ref 0.0797
_reflns_Friedel_coverage 0.000
_reflns_number_gt 4207
_reflns_number_total 5037
_reflns_threshold_expression F^2^>2.0\s(F^2^)
_cod_data_source_file jo9b01565_si_002.cif
_cod_data_source_block compound2c
_cod_original_cell_volume 2211.1(6)
_cod_database_code 4033806

loop_
_space_group_symop_id
_space_group_symop_operation_xyz
1 +X,+Y,+Z
2 -X,1/2+Y,1/2-Z
3 -X,-Y,-Z
4 +X,-1/2-Y,-1/2+Z

loop_
_atom_site_label
_atom_site_type_symbol
_atom_site_fract_x
_atom_site_fract_y
_atom_site_fract_z
_atom_site_U_iso_or_equiv
_atom_site_adp_type
_atom_site_occupancy
_atom_site_site_symmetry_order
_atom_site_calc_flag
_atom_site_refinement_flags_posn
_atom_site_refinement_flags_adp
Ir1 Ir 0.30776(2) -0.05144(2) 0.48959(2) 0.01033(7) Uani 1 1 d . .
Cl1 Cl 0.39985(7) 0.15705(16) 0.44156(7) 0.0148(2) Uani 1 1 d . .
O1 O 0.1960(2) 0.3010(5) 0.6329(2) 0.0186(8) Uani 1 1 d . .
N1 N 0.3549(2) 0.0211(5) 0.6014(2) 0.0114(8) Uani 1 1 d . .
N2 N 0.2373(2) 0.1592(5) 0.5209(2) 0.0107(8) Uani 1 1 d . .
N3 N 0.0309(3) 0.4723(6) 0.2866(3) 0.0174(9) Uani 1 1 d . .
C1 C 0.2190(3) -0.2049(6) 0.4219(3) 0.0152(11) Uani 1 1 d . .
C2 C 0.2349(3) -0.2779(6) 0.5009(3) 0.0150(11) Uani 1 1 d . .
C3 C 0.3157(3) -0.3348(6) 0.5062(3) 0.0129(10) Uani 1 1 d . .
C4 C 0.3505(3) -0.2892(6) 0.4352(3) 0.0137(10) Uani 1 1 d . .
C5 C 0.2898(3) -0.2080(6) 0.3823(3) 0.0149(11) Uani 1 1 d . .
C6 C 0.1418(3) -0.1447(7) 0.3878(3) 0.0239(13) Uani 1 1 d . .
H1 H 0.1038 -0.1568 0.4278 0.029 Uiso 1 1 calc R U
H2 H 0.1450 -0.0212 0.3720 0.029 Uiso 1 1 calc R U
H3 H 0.1256 -0.2165 0.3413 0.029 Uiso 1 1 calc R U
C7 C 0.1776(3) -0.3011(7) 0.5614(3) 0.0233(13) Uani 1 1 d . .
H4 H 0.2033 -0.3531 0.6095 0.028 Uiso 1 1 calc R U
H5 H 0.1558 -0.1866 0.5742 0.028 Uiso 1 1 calc R U
H6 H 0.1358 -0.3790 0.5403 0.028 Uiso 1 1 calc R U
C8 C 0.3563(3) -0.4306(7) 0.5742(3) 0.0193(11) Uani 1 1 d . .
H7 H 0.3206 -0.4469 0.6162 0.023 Uiso 1 1 calc R U
H8 H 0.3735 -0.5457 0.5561 0.023 Uiso 1 1 calc R U
H9 H 0.4014 -0.3623 0.5950 0.023 Uiso 1 1 calc R U
C9 C 0.4312(3) -0.3271(7) 0.4171(3) 0.0194(12) Uani 1 1 d . .
H10 H 0.4401 -0.2815 0.3643 0.023 Uiso 1 1 calc R U
H11 H 0.4671 -0.2705 0.4569 0.023 Uiso 1 1 calc R U
H12 H 0.4398 -0.4544 0.4182 0.023 Uiso 1 1 calc R U
C10 C 0.2991(4) -0.1509(8) 0.2989(3) 0.0256(13) Uani 1 1 d . .
H13 H 0.3533 -0.1666 0.2867 0.031 Uiso 1 1 calc R U
H14 H 0.2653 -0.2220 0.2623 0.031 Uiso 1 1 calc R U
H15 H 0.2848 -0.0267 0.2929 0.031 Uiso 1 1 calc R U
C11 C 0.4251(3) -0.0304(7) 0.6337(3) 0.0153(11) Uani 1 1 d . .
H16 H 0.4570 -0.1023 0.6036 0.018 Uiso 1 1 calc R U
C12 C 0.4514(3) 0.0198(7) 0.7101(3) 0.0162(11) Uani 1 1 d . .
H17 H 0.5006 -0.0185 0.7324 0.019 Uiso 1 1 calc R U
C13 C 0.4051(3) 0.1265(7) 0.7533(3) 0.0189(11) Uani 1 1 d . .
H18 H 0.4218 0.1610 0.8059 0.023 Uiso 1 1 calc R U
C14 C 0.3342(3) 0.1821(7) 0.7189(3) 0.0158(11) Uani 1 1 d . .
H19 H 0.3018 0.2560 0.7475 0.019 Uiso 1 1 calc R U
C15 C 0.3111(3) 0.1294(6) 0.6429(3) 0.0114(10) Uani 1 1 d . .
C16 C 0.2395(3) 0.2022(7) 0.5982(3) 0.0137(10) Uani 1 1 d . .
C17 C 0.1830(3) 0.2409(6) 0.4646(3) 0.0118(10) Uani 1 1 d . .
C18 C 0.1055(3) 0.2741(6) 0.4781(3) 0.0145(10) Uani 1 1 d . .
H20 H 0.0864 0.2421 0.5275 0.017 Uiso 1 1 calc R U
C19 C 0.0560(3) 0.3530(6) 0.4203(3) 0.0141(10) Uani 1 1 d . .
H21 H 0.0039 0.3765 0.4314 0.017 Uiso 1 1 calc R U
C20 C 0.0810(3) 0.3995(6) 0.3455(3) 0.0137(10) Uani 1 1 d . .
C21 C 0.1591(3) 0.3651(7) 0.3324(3) 0.0153(10) Uani 1 1 d . .
H22 H 0.1783 0.3941 0.2827 0.018 Uiso 1 1 calc R U
C22 C 0.2083(3) 0.2891(6) 0.3916(3) 0.0160(11) Uani 1 1 d . .
H23 H 0.2611 0.2696 0.3818 0.019 Uiso 1 1 calc R U
C23 C -0.0419(3) 0.5476(7) 0.3082(3) 0.0202(11) Uani 1 1 d . .
H24 H -0.0709 0.5936 0.2605 0.024 Uiso 1 1 calc R U
H25 H -0.0728 0.4567 0.3324 0.024 Uiso 1 1 calc R U
H26 H -0.0313 0.6434 0.3463 0.024 Uiso 1 1 calc R U
C24 C 0.0617(3) 0.5354(7) 0.2140(3) 0.0188(11) Uani 1 1 d . .
H27 H 0.0193 0.5828 0.1785 0.023 Uiso 1 1 calc R U
H28 H 0.1000 0.6279 0.2269 0.023 Uiso 1 1 calc R U
H29 H 0.0865 0.4379 0.1876 0.023 Uiso 1 1 calc R U

loop_
_atom_site_aniso_label
_atom_site_aniso_U_11
_atom_site_aniso_U_22
_atom_site_aniso_U_33
_atom_site_aniso_U_23
_atom_site_aniso_U_13
_atom_site_aniso_U_12
Ir1 0.01093(10) 0.00993(11) 0.01016(10) -0.00054(8) 0.00098(6) 0.00004(8)
Cl1 0.0120(6) 0.0160(6) 0.0167(6) 0.0021(5) 0.0029(4) -0.0012(5)
O1 0.018(2) 0.024(2) 0.0146(18) -0.0016(15) 0.0031(15) 0.0085(16)
N1 0.011(2) 0.011(2) 0.013(2) 0.0000(17) 0.0034(16) -0.0036(17)
N2 0.011(2) 0.006(2) 0.014(2) -0.0012(16) -0.0027(16) 0.0022(17)
N3 0.012(2) 0.022(2) 0.019(2) 0.0056(19) 0.0028(17) 0.0050(19)
C1 0.017(3) 0.008(2) 0.020(3) -0.006(2) -0.003(2) -0.003(2)
C2 0.016(3) 0.008(2) 0.022(3) -0.001(2) 0.004(2) -0.005(2)
C3 0.018(3) 0.003(2) 0.018(3) -0.0013(19) 0.000(2) 0.003(2)
C4 0.015(3) 0.012(3) 0.015(2) -0.005(2) 0.004(2) -0.001(2)
C5 0.019(3) 0.008(2) 0.017(3) -0.005(2) 0.000(2) -0.003(2)
C6 0.021(3) 0.018(3) 0.031(3) -0.005(3) -0.012(2) -0.001(2)
C7 0.024(3) 0.020(3) 0.028(3) -0.001(2) 0.009(2) -0.006(2)
C8 0.026(3) 0.012(3) 0.020(3) 0.003(2) 0.001(2) 0.001(2)
C9 0.014(3) 0.019(3) 0.026(3) -0.006(2) 0.007(2) 0.001(2)
C10 0.038(4) 0.026(3) 0.013(3) 0.001(2) -0.001(2) 0.001(3)
C11 0.013(2) 0.017(3) 0.016(2) 0.002(2) 0.0001(19) 0.002(2)
C12 0.016(3) 0.014(3) 0.017(3) 0.003(2) -0.003(2) 0.001(2)
C13 0.025(3) 0.018(3) 0.012(2) 0.003(2) -0.004(2) -0.003(2)
C14 0.019(3) 0.014(3) 0.015(2) 0.002(2) 0.003(2) 0.001(2)
C15 0.012(2) 0.009(2) 0.014(2) 0.004(2) 0.0011(18) -0.001(2)
C16 0.012(2) 0.016(3) 0.013(2) 0.002(2) 0.0008(19) 0.000(2)
C17 0.009(2) 0.012(2) 0.014(2) -0.001(2) -0.0009(18) -0.002(2)
C18 0.015(3) 0.015(3) 0.014(2) -0.001(2) 0.004(2) -0.005(2)
C19 0.014(2) 0.012(3) 0.017(2) -0.003(2) 0.0006(19) 0.002(2)
C20 0.012(2) 0.013(3) 0.016(2) -0.002(2) -0.0008(19) 0.001(2)
C21 0.015(3) 0.015(3) 0.016(2) 0.007(2) 0.005(2) 0.001(2)
C22 0.015(3) 0.014(3) 0.020(3) 0.000(2) 0.003(2) 0.002(2)
C23 0.013(3) 0.022(3) 0.026(3) -0.002(2) 0.000(2) 0.004(2)
C24 0.015(3) 0.025(3) 0.017(3) 0.006(2) 0.001(2) 0.005(2)

loop_
_atom_type_symbol
_atom_type_description
_atom_type_scat_dispersion_real
_atom_type_scat_dispersion_imag
_atom_type_scat_source
C C 0.0033 0.0016
;
International Tables for Crystallography
(Vol. C, Tables 4.2.6.8 and 6.1.1.4)
;
H H 0.0000 0.0000
;
International Tables for Crystallography
(Vol. C, Table 6.1.1.4)
;
Cl Cl 0.1484 0.1585
;
International Tables for Crystallography
(Vol. C, Tables 4.2.6.8 and 6.1.1.4)
;
Ir Ir -1.4442 7.9887
;
International Tables for Crystallography
(Vol. C, Tables 4.2.6.8 and 6.1.1.4)
;
N N 0.0061 0.0033
;
International Tables for Crystallography
(Vol. C, Tables 4.2.6.8 and 6.1.1.4)
;
O O 0.0106 0.0060
;
International Tables for Crystallography
(Vol. C, Tables 4.2.6.8 and 6.1.1.4)
;

loop_
_geom_angle_atom_site_label_1
_geom_angle_atom_site_label_2
_geom_angle_atom_site_label_3
_geom_angle
N1 Ir1 N2 76.39(16)
N1 Ir1 C2 109.02(18)
N2 Ir1 C2 103.61(18)
N1 Ir1 C5 158.04(18)
N2 Ir1 C5 125.29(18)
C2 Ir1 C5 65.50(19)
N1 Ir1 C3 97.45(17)
N2 Ir1 C3 138.97(17)
C2 Ir1 C3 39.35(18)
C5 Ir1 C3 64.39(18)
N1 Ir1 C1 146.37(17)
N2 Ir1 C1 98.17(17)
C2 Ir1 C1 39.15(19)
C5 Ir1 C1 38.51(19)
C3 Ir1 C1 64.70(19)
N1 Ir1 C4 118.73(18)
N2 Ir1 C4 163.26(18)
C2 Ir1 C4 65.88(19)
C5 Ir1 C4 39.31(18)
C3 Ir1 C4 38.10(17)
C1 Ir1 C4 65.34(19)
N1 Ir1 Cl1 84.64(11)
N2 Ir1 Cl1 89.52(12)
C2 Ir1 Cl1 162.78(14)
C5 Ir1 Cl1 97.87(14)
C3 Ir1 Cl1 130.79(13)
C1 Ir1 Cl1 128.83(14)
C4 Ir1 Cl1 98.66(13)
C15 N1 C11 119.3(4)
C15 N1 Ir1 115.9(3)
C11 N1 Ir1 124.8(3)
C16 N2 C17 120.7(4)
C16 N2 Ir1 117.0(3)
C17 N2 Ir1 121.9(3)
C20 N3 C23 119.0(4)
C20 N3 C24 119.3(4)
C23 N3 C24 117.3(4)
C5 C1 C2 108.1(5)
C5 C1 C6 126.6(5)
C2 C1 C6 125.3(5)
C5 C1 Ir1 70.3(3)
C2 C1 Ir1 69.2(3)
C6 C1 Ir1 127.9(4)
C1 C2 C3 106.6(4)
C1 C2 C7 125.9(5)
C3 C2 C7 127.4(5)
C1 C2 Ir1 71.6(3)
C3 C2 Ir1 71.3(3)
C7 C2 Ir1 125.5(4)
C4 C3 C2 109.8(4)
C4 C3 C8 124.3(5)
C2 C3 C8 125.9(5)
C4 C3 Ir1 71.2(3)
C2 C3 Ir1 69.4(3)
C8 C3 Ir1 127.2(3)
C3 C4 C5 106.7(4)
C3 C4 C9 126.2(5)
C5 C4 C9 127.0(5)
C3 C4 Ir1 70.7(3)
C5 C4 Ir1 69.9(3)
C9 C4 Ir1 127.1(4)
C1 C5 C4 108.7(4)
C1 C5 C10 126.1(5)
C4 C5 C10 125.1(5)
C1 C5 Ir1 71.2(3)
C4 C5 Ir1 70.8(3)
C10 C5 Ir1 127.4(4)
C1 C6 H1 109.5
C1 C6 H2 109.5
H1 C6 H2 109.5
C1 C6 H3 109.5
H1 C6 H3 109.5
H2 C6 H3 109.5
C2 C7 H4 109.5
C2 C7 H5 109.5
H4 C7 H5 109.5
C2 C7 H6 109.5
H4 C7 H6 109.5
H5 C7 H6 109.5
C3 C8 H7 109.5
C3 C8 H8 109.5
H7 C8 H8 109.5
C3 C8 H9 109.5
H7 C8 H9 109.5
H8 C8 H9 109.5
C4 C9 H10 109.5
C4 C9 H11 109.5
H10 C9 H11 109.5
C4 C9 H12 109.5
H10 C9 H12 109.5
H11 C9 H12 109.5
C5 C10 H13 109.5
C5 C10 H14 109.5
H13 C10 H14 109.5
C5 C10 H15 109.5
H13 C10 H15 109.5
H14 C10 H15 109.5
N1 C11 C12 121.2(5)
N1 C11 H16 119.4
C12 C11 H16 119.4
C13 C12 C11 119.2(5)
C13 C12 H17 120.4
C11 C12 H17 120.4
C14 C13 C12 119.1(5)
C14 C13 H18 120.5
C12 C13 H18 120.5
C15 C14 C13 119.4(5)
C15 C14 H19 120.3
C13 C14 H19 120.3
N1 C15 C14 121.7(5)
N1 C15 C16 115.9(4)
C14 C15 C16 122.1(5)
O1 C16 N2 129.1(5)
O1 C16 C15 119.4(4)
N2 C16 C15 111.1(4)
C22 C17 C18 117.7(5)
C22 C17 N2 118.1(4)
C18 C17 N2 124.2(4)
C19 C18 C17 120.9(5)
C19 C18 H20 119.6
C17 C18 H20 119.6
C18 C19 C20 121.7(5)
C18 C19 H21 119.1
C20 C19 H21 119.1
N3 C20 C21 121.1(5)
N3 C20 C19 121.8(5)
C21 C20 C19 117.0(5)
C22 C21 C20 120.5(5)
C22 C21 H22 119.8
C20 C21 H22 119.8
C17 C22 C21 122.2(5)
C17 C22 H23 118.9
C21 C22 H23 118.9
N3 C23 H24 109.5
N3 C23 H25 109.5
H24 C23 H25 109.5
N3 C23 H26 109.5
H24 C23 H26 109.5
H25 C23 H26 109.5
N3 C24 H27 109.5
N3 C24 H28 109.5
H27 C24 H28 109.5
N3 C24 H29 109.5
H27 C24 H29 109.5
H28 C24 H29 109.5

loop_
_geom_bond_atom_site_label_1
_geom_bond_atom_site_label_2
_geom_bond_distance
Ir1 N1 2.074(4)
Ir1 N2 2.103(4)
Ir1 C2 2.150(5)
Ir1 C5 2.171(5)
Ir1 C3 2.176(5)
Ir1 C1 2.182(5)
Ir1 C4 2.182(5)
Ir1 Cl1 2.4274(12)
O1 C16 1.240(6)
N1 C15 1.349(6)
N1 C11 1.349(6)
N2 C16 1.343(6)
N2 C17 1.427(6)
N3 C20 1.384(6)
N3 C23 1.453(6)
N3 C24 1.453(6)
C1 C5 1.436(7)
C1 C2 1.452(7)
C1 C6 1.485(7)
C2 C3 1.457(7)
C2 C7 1.485(7)
C3 C4 1.422(6)
C3 C8 1.491(7)
C4 C5 1.464(7)
C4 C9 1.476(7)
C5 C10 1.493(7)
C6 H1 0.9800
C6 H2 0.9800
C6 H3 0.9800
C7 H4 0.9800
C7 H5 0.9800
C7 H6 0.9800
C8 H7 0.9800
C8 H8 0.9800
C8 H9 0.9800
C9 H10 0.9800
C9 H11 0.9800
C9 H12 0.9800
C10 H13 0.9800
C10 H14 0.9800
C10 H15 0.9800
C11 C12 1.389(7)
C11 H16 0.9500
C12 C13 1.384(7)
C12 H17 0.9500
C13 C14 1.382(7)
C13 H18 0.9500
C14 C15 1.375(7)
C14 H19 0.9500
C15 C16 1.505(7)
C17 C22 1.387(7)
C17 C18 1.398(7)
C18 C19 1.385(7)
C18 H20 0.9500
C19 C20 1.409(7)
C19 H21 0.9500
C20 C21 1.407(7)
C21 C22 1.390(7)
C21 H22 0.9500
C22 H23 0.9500
C23 H24 0.9800
C23 H25 0.9800
C23 H26 0.9800
C24 H27 0.9800
C24 H28 0.9800
C24 H29 0.9800

loop_
_geom_torsion_atom_site_label_1
_geom_torsion_atom_site_label_2
_geom_torsion_atom_site_label_3
_geom_torsion_atom_site_label_4
_geom_torsion
C5 C1 C2 C3 -3.4(5)
C6 C1 C2 C3 174.4(5)
Ir1 C1 C2 C3 -63.1(3)
C5 C1 C2 C7 -179.2(5)
C6 C1 C2 C7 -1.4(8)
Ir1 C1 C2 C7 121.0(5)
C5 C1 C2 Ir1 59.8(3)
C6 C1 C2 Ir1 -122.4(5)
C1 C2 C3 C4 3.5(5)
C7 C2 C3 C4 179.3(5)
Ir1 C2 C3 C4 -59.8(4)
C1 C2 C3 C8 -174.9(5)
C7 C2 C3 C8 0.9(8)
Ir1 C2 C3 C8 121.7(5)
C1 C2 C3 Ir1 63.4(3)
C7 C2 C3 Ir1 -120.8(5)
C2 C3 C4 C5 -2.3(5)
C8 C3 C4 C5 176.2(4)
Ir1 C3 C4 C5 -61.0(3)
C2 C3 C4 C9 -178.9(5)
C8 C3 C4 C9 -0.4(8)
Ir1 C3 C4 C9 122.4(5)
C2 C3 C4 Ir1 58.7(3)
C8 C3 C4 Ir1 -122.8(5)
C2 C1 C5 C4 2.0(5)
C6 C1 C5 C4 -175.7(5)
Ir1 C1 C5 C4 61.1(3)
C2 C1 C5 C10 177.8(5)
C6 C1 C5 C10 0.0(8)
Ir1 C1 C5 C10 -123.1(5)
C2 C1 C5 Ir1 -59.1(3)
C6 C1 C5 Ir1 123.1(5)
C3 C4 C5 C1 0.2(5)
C9 C4 C5 C1 176.7(5)
Ir1 C4 C5 C1 -61.4(3)
C3 C4 C5 C10 -175.6(5)
C9 C4 C5 C10 0.9(8)
Ir1 C4 C5 C10 122.8(5)
C3 C4 C5 Ir1 61.6(3)
C9 C4 C5 Ir1 -121.9(5)
C15 N1 C11 C12 2.8(7)
Ir1 N1 C11 C12 -178.0(4)
N1 C11 C12 C13 -0.8(8)
C11 C12 C13 C14 -0.8(8)
C12 C13 C14 C15 0.5(8)
C11 N1 C15 C14 -3.2(7)
Ir1 N1 C15 C14 177.5(4)
C11 N1 C15 C16 171.1(4)
Ir1 N1 C15 C16 -8.2(5)
C13 C14 C15 N1 1.6(7)
C13 C14 C15 C16 -172.4(5)
C17 N2 C16 O1 5.2(8)
Ir1 N2 C16 O1 -168.0(4)
C17 N2 C16 C15 -168.1(4)
Ir1 N2 C16 C15 18.7(5)
N1 C15 C16 O1 179.1(4)
C14 C15 C16 O1 -6.5(7)
N1 C15 C16 N2 -6.8(6)
C14 C15 C16 N2 167.5(4)
C16 N2 C17 C22 138.7(5)
Ir1 N2 C17 C22 -48.4(6)
C16 N2 C17 C18 -41.9(7)
Ir1 N2 C17 C18 131.0(4)
C22 C17 C18 C19 -0.2(7)
N2 C17 C18 C19 -179.6(4)
C17 C18 C19 C20 1.4(8)
C23 N3 C20 C21 -164.0(5)
C24 N3 C20 C21 -8.1(7)
C23 N3 C20 C19 17.4(7)
C24 N3 C20 C19 173.2(5)
C18 C19 C20 N3 177.5(5)
C18 C19 C20 C21 -1.2(7)
N3 C20 C21 C22 -178.9(5)
C19 C20 C21 C22 -0.2(8)
C18 C17 C22 C21 -1.2(8)
N2 C17 C22 C21 178.3(5)
C20 C21 C22 C17 1.4(8)
